data_1507974
loop_
_publ_author_name
'Spokoyny, Alexander M.'
'Machan, Charles W.'
'Clingerman, Daniel J.'
'Rosen, Mari S.'
'Wiester, Michael J.'
'Kennedy, Robert D.'
'Stern, Charlotte L.'
'Sarjeant, Amy A.'
'Mirkin, Chad A.'

_publ_section_title
;
 A coordination chemistry dichotomy for icosahedral carborane-based
 ligands.
;
_journal_issue 8
_journal_name_full 'Nature chemistry'
_journal_page_first 590
_journal_page_last 596
_journal_paper_doi 10.1038/nchem.1088
_journal_volume 3
_journal_year 2011
_chemical_formula_moiety '(C18 H29 B10 Cl2 P Pt S), 0.5(C4 H10 O)'
_chemical_formula_sum 'C20 H34 B10 Cl2 O0.5 P Pt S'
_chemical_formula_weight 719.59
_chemical_name_systematic
; 
 ? 
;
_space_group_IT_number 14
_symmetry_cell_setting monoclinic
_symmetry_space_group_name_Hall '-P 2ybc'
_symmetry_space_group_name_H-M 'P 1 21/c 1'
_atom_sites_solution_hydrogens geom
_atom_sites_solution_primary direct
_atom_sites_solution_secondary difmap
_audit_creation_method SHELXL-97
_cell_angle_alpha 90.00
_cell_angle_beta 96.8895(6)
_cell_angle_gamma 90.00
_cell_formula_units_Z 4
_cell_length_a 9.63080(10)
_cell_length_b 21.4800(3)
_cell_length_c 14.1467(2)
_cell_measurement_reflns_used 9829
_cell_measurement_temperature 100(2)
_cell_measurement_theta_max 29.68
_cell_measurement_theta_min 2.38
_cell_volume 2905.39(7)
_computing_cell_refinement 'Bruker SAINT'
_computing_data_collection 'Bruker APEX2'
_computing_data_reduction 'Bruker SAINT'
_computing_molecular_graphics 'Bruker SHELXTL'
_computing_publication_material 'Bruker SHELXTL'
_computing_structure_refinement 'SHELXL-97 (Sheldrick, 2008)'
_computing_structure_solution 'SHELXS-97 (Sheldrick, 2008)'
_diffrn_ambient_temperature 100(2)
_diffrn_measured_fraction_theta_full 0.996
_diffrn_measured_fraction_theta_max 0.996
_diffrn_measurement_device_type 'Bruker APEX-II CCD'
_diffrn_measurement_method '\f and \w scans'
_diffrn_radiation_monochromator graphite
_diffrn_radiation_source 'fine-focus sealed tube'
_diffrn_radiation_type MoK\a
_diffrn_radiation_wavelength 0.71073
_diffrn_reflns_av_R_equivalents 0.0000
_diffrn_reflns_av_sigmaI/netI 0.0349
_diffrn_reflns_limit_h_max 13
_diffrn_reflns_limit_h_min -13
_diffrn_reflns_limit_k_max 30
_diffrn_reflns_limit_k_min 0
_diffrn_reflns_limit_l_max 19
_diffrn_reflns_limit_l_min 0
_diffrn_reflns_number 8470
_diffrn_reflns_theta_full 30.02
_diffrn_reflns_theta_max 30.02
_diffrn_reflns_theta_min 1.90
_diffrn_standards_number 0
_exptl_absorpt_coefficient_mu 5.153
_exptl_absorpt_correction_T_max 0.7937
_exptl_absorpt_correction_T_min 0.3955
_exptl_absorpt_correction_type multi-scan
_exptl_absorpt_process_details 'TWINABS V2008/4 (Sheldrick, 2008)'
_exptl_crystal_colour colourless
_exptl_crystal_density_diffrn 1.645
_exptl_crystal_density_method 'not measured'
_exptl_crystal_description plate
_exptl_crystal_F_000 1404
_exptl_crystal_size_max 0.22
_exptl_crystal_size_mid 0.18
_exptl_crystal_size_min 0.05
_refine_diff_density_max 1.783
_refine_diff_density_min -1.992
_refine_diff_density_rms 0.173
_refine_ls_extinction_method none
_refine_ls_goodness_of_fit_ref 1.066
_refine_ls_hydrogen_treatment constr
_refine_ls_matrix_type full
_refine_ls_number_parameters 392
_refine_ls_number_reflns 8470
_refine_ls_number_restraints 190
_refine_ls_restrained_S_all 1.057
_refine_ls_R_factor_all 0.0423
_refine_ls_R_factor_gt 0.0315
_refine_ls_shift/su_max 0.006
_refine_ls_shift/su_mean 0.000
_refine_ls_structure_factor_coef Fsqd
_refine_ls_weighting_details 'calc w=1/[\s^2^(Fo^2^)+(0.0407P)^2^+4.2458P] where P=(Fo^2^+2Fc^2^)/3'
_refine_ls_weighting_scheme calc
_refine_ls_wR_factor_gt 0.0749
_refine_ls_wR_factor_ref 0.0791
_reflns_number_gt 7261
_reflns_number_total 8470
_reflns_threshold_expression >2sigma(I)
_cod_data_source_file nchem.1088-s7.cif
_cod_data_source_block n0682
_cod_depositor_comments
;
The following automatic conversions were performed:

'_symmetry_cell_setting' value 'Monoclinic' changed to 'monoclinic'
according to /home/saulius/struct/CIF-dictionaries/cif_core.dic
dictionary named 'cif_core.dic' version 2.4.1 from 2010-06-29.

Automatic conversion script
Id: cif_fix_values 1891 2012-01-12 08:04:46Z andrius 
;
_cod_original_sg_symbol_H-M P2(1)/c
_cod_original_formula_sum 'C20 H34 B10 Cl2 O0.50 P Pt S '
_cod_database_code 1507974

loop_
_symmetry_equiv_pos_as_xyz
'x, y, z'
'-x, y+1/2, -z+1/2'
'-x, -y, -z'
'x, -y-1/2, z-1/2'

loop_
_atom_site_label
_atom_site_type_symbol
_atom_site_fract_x
_atom_site_fract_y
_atom_site_fract_z
_atom_site_U_iso_or_equiv
_atom_site_adp_type
_atom_site_occupancy
_atom_site_symmetry_multiplicity
_atom_site_calc_flag
_atom_site_refinement_flags
_atom_site_disorder_assembly
_atom_site_disorder_group
Pt1 Pt -0.128761(15) 0.771277(6) 0.118335(9) 0.01487(4) Uani 1 1 d . . .
Cl1 Cl -0.16628(11) 0.67313(4) 0.04392(6) 0.02290(19) Uani 1 1 d . . .
Cl2 Cl -0.22115(11) 0.82209(5) -0.01950(6) 0.02320(19) Uani 1 1 d . . .
S1 S -0.04474(10) 0.71904(4) 0.25197(6) 0.01682(18) Uani 1 1 d . . .
P1 P -0.10389(10) 0.85926(4) 0.19982(7) 0.01652(18) Uani 1 1 d . . .
C1 C 0.3967(5) 0.7150(2) 0.1735(3) 0.0279(9) Uani 1 1 d . . .
C2 C 0.4658(5) 0.6560(2) 0.2400(3) 0.0257(8) Uani 1 1 d . . .
C3 C 0.4861(5) 0.7481(3) 0.1072(4) 0.0441(13) Uani 1 1 d . . .
H3D H 0.5729 0.7627 0.1438 0.066 Uiso 1 1 calc R . .
H3E H 0.4344 0.7838 0.0776 0.066 Uiso 1 1 calc R . .
H3F H 0.5084 0.7192 0.0576 0.066 Uiso 1 1 calc R . .
C4 C 0.6141(5) 0.6369(2) 0.2333(3) 0.0340(10) Uani 1 1 d . . .
H4D H 0.6434 0.6527 0.1738 0.051 Uiso 1 1 calc R . .
H4E H 0.6206 0.5913 0.2342 0.051 Uiso 1 1 calc R . .
H4F H 0.6751 0.6540 0.2875 0.051 Uiso 1 1 calc R . .
C5 C -0.0456(4) 0.77587(17) 0.3478(3) 0.0195(8) Uani 1 1 d . . .
H5C H -0.1396 0.7766 0.3694 0.023 Uiso 1 1 calc R . .
H5D H 0.0223 0.7628 0.4023 0.023 Uiso 1 1 calc R . .
C6 C -0.0083(4) 0.84151(18) 0.3172(3) 0.0202(8) Uani 1 1 d . . .
H6C H 0.0936 0.8444 0.3139 0.024 Uiso 1 1 calc R . .
H6D H -0.0332 0.8722 0.3646 0.024 Uiso 1 1 calc R . .
C7 C -0.2720(4) 0.89197(17) 0.2193(3) 0.0197(8) Uani 1 1 d . . .
C8 C -0.3539(5) 0.9198(2) 0.1422(3) 0.0303(10) Uani 1 1 d . . .
H8 H -0.3170 0.9247 0.0833 0.036 Uiso 1 1 calc R . .
C9 C -0.4870(5) 0.9400(2) 0.1511(4) 0.0353(11) Uani 1 1 d . . .
H9 H -0.5415 0.9591 0.0986 0.042 Uiso 1 1 calc R . .
C10 C -0.5419(5) 0.9326(2) 0.2361(4) 0.0358(11) Uani 1 1 d . . .
H10 H -0.6342 0.9464 0.2419 0.043 Uiso 1 1 calc R . .
C11 C -0.4639(5) 0.9056(2) 0.3116(4) 0.0390(12) Uani 1 1 d . . .
H11 H -0.5021 0.9006 0.3701 0.047 Uiso 1 1 calc R . .
C12 C -0.3280(5) 0.8850(2) 0.3039(3) 0.0311(10) Uani 1 1 d . . .
H12 H -0.2741 0.8661 0.3570 0.037 Uiso 1 1 calc R . .
C13 C -0.0051(4) 0.92219(17) 0.1553(3) 0.0183(7) Uani 1 1 d . . .
C14 C 0.0740(4) 0.91276(19) 0.0806(3) 0.0200(8) Uani 1 1 d . . .
H14 H 0.0715 0.8736 0.0492 0.024 Uiso 1 1 calc R . .
C15 C 0.1568(4) 0.96045(19) 0.0519(3) 0.0234(8) Uani 1 1 d . . .
H15 H 0.2108 0.9539 0.0008 0.028 Uiso 1 1 calc R . .
C16 C 0.1610(4) 1.01756(19) 0.0976(3) 0.0233(8) Uani 1 1 d . . .
H16 H 0.2177 1.0501 0.0778 0.028 Uiso 1 1 calc R . .
C17 C 0.0825(5) 1.02720(19) 0.1720(3) 0.0261(9) Uani 1 1 d . . .
H17 H 0.0863 1.0663 0.2035 0.031 Uiso 1 1 calc R . .
C18 C -0.0021(4) 0.97993(18) 0.2011(3) 0.0232(8) Uani 1 1 d . . .
H18 H -0.0572 0.9869 0.2515 0.028 Uiso 1 1 calc R . .
B3 B 0.4372(5) 0.7272(2) 0.2930(4) 0.0276(10) Uani 1 1 d . . .
H3B H 0.5222 0.7590 0.3249 0.033 Uiso 1 1 calc R . .
B4 B 0.2812(5) 0.7561(2) 0.2309(4) 0.0258(9) Uani 1 1 d . . .
H4B H 0.2616 0.8073 0.2221 0.031 Uiso 1 1 calc R . .
B5 B 0.2231(5) 0.7027(2) 0.1387(3) 0.0239(9) Uani 1 1 d . . .
H5B H 0.1657 0.7187 0.0694 0.029 Uiso 1 1 calc R . .
B6 B 0.3436(5) 0.6404(3) 0.1450(4) 0.0295(11) Uani 1 1 d . . .
H6B H 0.3674 0.6154 0.0793 0.035 Uiso 1 1 calc R . .
B7 B 0.4002(6) 0.6552(3) 0.3471(4) 0.0318(11) Uani 1 1 d . . .
H7B H 0.4604 0.6393 0.4156 0.038 Uiso 1 1 calc R . .
B8 B 0.2791(5) 0.7180(2) 0.3423(4) 0.0276(10) Uani 1 1 d . . .
H8B H 0.2575 0.7439 0.4077 0.033 Uiso 1 1 calc R . .
B9 B 0.1475(5) 0.7020(2) 0.2462(3) 0.0185(8) Uani 1 1 d . . .
B10 B 0.1849(5) 0.6305(2) 0.1931(4) 0.0263(10) Uani 1 1 d . . .
H10B H 0.1010 0.5984 0.1601 0.032 Uiso 1 1 calc R . .
B11 B 0.3416(6) 0.6018(3) 0.2549(4) 0.0332(12) Uani 1 1 d . . .
H11B H 0.3629 0.5507 0.2626 0.040 Uiso 1 1 calc R . .
B12 B 0.2190(5) 0.6404(2) 0.3186(4) 0.0286(11) Uani 1 1 d . . .
H12B H 0.1572 0.6152 0.3687 0.034 Uiso 1 1 calc R . .
O1A O 1.0069(8) 0.0145(7) 0.5267(8) 0.0486(18) Uani 0.412(5) 1 d PDU A -1
C19A C 0.8666(10) -0.0045(7) 0.5040(10) 0.048(2) Uani 0.412(5) 1 d PDU A -1
H19A H 0.8610 -0.0504 0.5092 0.073 Uiso 0.412(5) 1 calc PR A -1
H19B H 0.8338 0.0071 0.4373 0.073 Uiso 0.412(5) 1 calc PR A -1
C20A C 0.7726(12) 0.0249(7) 0.5690(10) 0.049(3) Uani 0.412(5) 1 d PDU A -1
H20A H 0.7985 0.0098 0.6342 0.073 Uiso 0.412(5) 1 calc PR A -1
H20B H 0.6752 0.0136 0.5478 0.073 Uiso 0.412(5) 1 calc PR A -1
H20C H 0.7829 0.0702 0.5675 0.073 Uiso 0.412(5) 1 calc PR A -1
C21A C 1.1081(10) -0.0123(7) 0.4788(11) 0.049(2) Uani 0.412(5) 1 d PDU A -1
H21A H 1.0851 -0.0042 0.4098 0.074 Uiso 0.412(5) 1 calc PR A -1
H21B H 1.1066 -0.0579 0.4884 0.074 Uiso 0.412(5) 1 calc PR A -1
C22A C 1.2513(9) 0.0112(6) 0.5099(10) 0.047(3) Uani 0.412(5) 1 d PDU A -1
H22A H 1.2499 0.0567 0.5124 0.070 Uiso 0.412(5) 1 calc PR A -1
H22B H 1.3145 -0.0024 0.4646 0.070 Uiso 0.412(5) 1 calc PR A -1
H22C H 1.2840 -0.0054 0.5732 0.070 Uiso 0.412(5) 1 calc PR A -1
O1B O 0.967(4) 0.012(2) 0.544(3) 0.048(2) Uani 0.088(5) 1 d PDU A -2
C19B C 0.850(4) 0.0473(19) 0.557(4) 0.047(2) Uani 0.088(5) 1 d PDU A -2
H19C H 0.8208 0.0719 0.4992 0.070 Uiso 0.088(5) 1 calc PR A -2
H19D H 0.8739 0.0768 0.6106 0.070 Uiso 0.088(5) 1 calc PR A -2
C20B C 0.729(4) 0.008(3) 0.579(5) 0.048(4) Uani 0.088(5) 1 d PDU A -2
H20D H 0.6948 -0.0167 0.5226 0.072 Uiso 0.088(5) 1 calc PR A -2
H20E H 0.6543 0.0343 0.5970 0.072 Uiso 0.088(5) 1 calc PR A -2
H20F H 0.7607 -0.0205 0.6318 0.072 Uiso 0.088(5) 1 calc PR A -2
C21B C 0.968(5) -0.021(4) 0.459(5) 0.048(2) Uani 0.088(5) 1 d PDU A -2
H21C H 0.9342 0.0062 0.4049 0.072 Uiso 0.088(5) 1 calc PR A -2
H21D H 0.9041 -0.0570 0.4589 0.072 Uiso 0.088(5) 1 calc PR A -2
C22B C 1.113(5) -0.044(3) 0.447(4) 0.045(4) Uani 0.088(5) 1 d PDU A -2
H22D H 1.1761 -0.0357 0.5059 0.068 Uiso 0.088(5) 1 calc PR A -2
H22E H 1.1479 -0.0220 0.3941 0.068 Uiso 0.088(5) 1 calc PR A -2
H22F H 1.1105 -0.0887 0.4346 0.068 Uiso 0.088(5) 1 calc PR A -2

loop_
_atom_site_aniso_label
_atom_site_aniso_U_11
_atom_site_aniso_U_22
_atom_site_aniso_U_33
_atom_site_aniso_U_23
_atom_site_aniso_U_13
_atom_site_aniso_U_12
Pt1 0.01534(7) 0.01480(7) 0.01463(6) -0.00063(5) 0.00253(5) -0.00058(5)
Cl1 0.0315(5) 0.0179(4) 0.0196(4) -0.0029(3) 0.0043(4) -0.0040(4)
Cl2 0.0287(5) 0.0214(5) 0.0185(4) 0.0006(3) -0.0015(4) 0.0035(4)
S1 0.0178(4) 0.0166(4) 0.0164(4) 0.0014(3) 0.0034(3) -0.0012(3)
P1 0.0185(5) 0.0154(4) 0.0157(4) -0.0011(3) 0.0022(4) 0.0006(3)
C1 0.021(2) 0.035(2) 0.028(2) 0.0137(17) 0.0049(17) 0.0026(17)
C2 0.026(2) 0.023(2) 0.027(2) 0.0012(16) 0.0016(17) 0.0051(17)
C3 0.023(2) 0.064(3) 0.046(3) 0.031(3) 0.007(2) 0.001(3)
C4 0.023(2) 0.041(3) 0.038(2) 0.002(2) 0.0037(19) 0.002(2)
C5 0.024(2) 0.0191(18) 0.0173(17) -0.0012(13) 0.0079(14) 0.0003(15)
C6 0.025(2) 0.0185(18) 0.0170(16) -0.0024(13) 0.0012(14) 0.0007(15)
C7 0.020(2) 0.0145(18) 0.0249(18) -0.0029(14) 0.0048(15) -0.0001(15)
C8 0.031(2) 0.033(2) 0.027(2) -0.0013(17) 0.0017(18) 0.0071(19)
C9 0.027(2) 0.036(3) 0.040(3) -0.004(2) -0.005(2) 0.011(2)
C10 0.022(2) 0.029(2) 0.057(3) -0.003(2) 0.011(2) 0.0049(19)
C11 0.034(3) 0.039(3) 0.048(3) 0.010(2) 0.022(2) 0.011(2)
C12 0.027(2) 0.035(3) 0.032(2) 0.0073(18) 0.0108(19) 0.0089(19)
C13 0.0175(18) 0.0167(18) 0.0199(17) 0.0009(13) -0.0004(14) -0.0002(14)
C14 0.0205(19) 0.0196(19) 0.0193(17) -0.0011(13) -0.0004(14) -0.0031(15)
C15 0.023(2) 0.029(2) 0.0194(17) 0.0025(15) 0.0052(15) -0.0007(16)
C16 0.022(2) 0.0193(19) 0.0274(19) 0.0068(15) -0.0013(16) -0.0029(15)
C17 0.026(2) 0.0163(19) 0.036(2) -0.0013(16) 0.0007(17) 0.0005(16)
C18 0.021(2) 0.0188(19) 0.030(2) -0.0017(15) 0.0065(16) 0.0009(15)
B3 0.018(2) 0.030(3) 0.033(2) -0.0039(19) -0.0046(19) -0.0010(19)
B4 0.019(2) 0.022(2) 0.036(2) 0.003(2) 0.0038(19) -0.0037(19)
B5 0.017(2) 0.037(3) 0.018(2) 0.0069(18) 0.0027(16) 0.0021(19)
B6 0.020(2) 0.040(3) 0.029(2) -0.007(2) 0.0028(19) 0.004(2)
B7 0.029(3) 0.042(3) 0.025(2) 0.012(2) 0.004(2) 0.006(2)
B8 0.022(2) 0.037(3) 0.023(2) -0.0049(19) -0.0014(18) 0.001(2)
B9 0.019(2) 0.020(2) 0.0172(18) 0.0030(14) 0.0041(15) 0.0008(16)
B10 0.022(2) 0.022(2) 0.036(3) -0.0054(18) 0.006(2) 0.0007(18)
B11 0.026(3) 0.024(3) 0.050(3) 0.007(2) 0.004(2) 0.001(2)
B12 0.022(2) 0.032(3) 0.032(2) 0.017(2) 0.0041(19) 0.004(2)
O1A 0.056(3) 0.042(3) 0.047(3) 0.004(2) 0.002(2) 0.001(2)
C19A 0.055(3) 0.042(3) 0.047(3) 0.004(2) 0.001(2) 0.000(2)
C20A 0.051(4) 0.048(4) 0.045(4) 0.005(3) 0.000(3) -0.001(3)
C21A 0.055(3) 0.044(3) 0.046(3) 0.005(3) -0.001(3) 0.002(3)
C22A 0.056(4) 0.038(4) 0.045(4) 0.004(4) 0.002(4) 0.003(4)
O1B 0.052(3) 0.043(3) 0.047(3) 0.002(3) 0.004(3) 0.001(3)
C19B 0.051(3) 0.043(4) 0.046(3) 0.002(3) 0.002(3) 0.000(3)
C20B 0.050(4) 0.047(5) 0.046(5) 0.002(4) 0.004(4) 0.000(4)
C21B 0.052(3) 0.043(3) 0.047(3) 0.003(2) 0.002(3) 0.001(3)
C22B 0.049(5) 0.042(5) 0.044(5) 0.000(4) 0.001(4) -0.001(4)

loop_
_atom_type_symbol
_atom_type_description
_atom_type_scat_dispersion_real
_atom_type_scat_dispersion_imag
_atom_type_scat_source
C C 0.0033 0.0016 'International Tables Vol C Tables 4.2.6.8 and 6.1.1.4'
H H 0.0000 0.0000 'International Tables Vol C Tables 4.2.6.8 and 6.1.1.4'
P P 0.1023 0.0942 'International Tables Vol C Tables 4.2.6.8 and 6.1.1.4'
S S 0.1246 0.1234 'International Tables Vol C Tables 4.2.6.8 and 6.1.1.4'
Cl Cl 0.1484 0.1585 'International Tables Vol C Tables 4.2.6.8 and 6.1.1.4'
Pt Pt -1.7033 8.3905 'International Tables Vol C Tables 4.2.6.8 and 6.1.1.4'
B B 0.0013 0.0007 'International Tables Vol C Tables 4.2.6.8 and 6.1.1.4'
O O 0.0106 0.0060 'International Tables Vol C Tables 4.2.6.8 and 6.1.1.4'

loop_
_geom_angle_atom_site_label_1
_geom_angle_atom_site_label_2
_geom_angle_atom_site_label_3
_geom_angle
P1 Pt1 S1 89.01(3)
P1 Pt1 Cl2 92.45(3)
S1 Pt1 Cl2 177.92(4)
P1 Pt1 Cl1 174.28(3)
S1 Pt1 Cl1 87.14(3)
Cl2 Pt1 Cl1 91.29(3)
C5 S1 B9 104.6(2)
C5 S1 Pt1 104.81(13)
B9 S1 Pt1 108.22(13)
C13 P1 C7 106.25(18)
C13 P1 C6 104.00(18)
C7 P1 C6 107.57(18)
C13 P1 Pt1 119.05(13)
C7 P1 Pt1 111.52(13)
C6 P1 Pt1 107.72(13)
C3 C1 C2 119.1(4)
C3 C1 B4 120.1(4)
C2 C1 B4 111.4(3)
C3 C1 B5 120.0(4)
C2 C1 B5 110.9(3)
B4 C1 B5 62.8(3)
C3 C1 B3 117.3(4)
C2 C1 B3 62.0(3)
B4 C1 B3 62.2(3)
B5 C1 B3 114.1(3)
C3 C1 B6 117.8(4)
C2 C1 B6 60.7(3)
B4 C1 B6 113.8(3)
B5 C1 B6 62.2(3)
B3 C1 B6 113.8(3)
C4 C2 C1 119.4(4)
C4 C2 B11 120.6(4)
C1 C2 B11 110.5(3)
C4 C2 B6 117.8(4)
C1 C2 B6 61.0(3)
B11 C2 B6 62.3(3)
C4 C2 B7 120.6(4)
C1 C2 B7 110.1(3)
B11 C2 B7 62.8(3)
B6 C2 B7 113.7(4)
C4 C2 B3 118.0(4)
C1 C2 B3 60.2(3)
B11 C2 B3 113.5(4)
B6 C2 B3 112.4(3)
B7 C2 B3 62.1(3)
C1 C3 H3D 109.5
C1 C3 H3E 109.5
H3D C3 H3E 109.5
C1 C3 H3F 109.5
H3D C3 H3F 109.5
H3E C3 H3F 109.5
C2 C4 H4D 109.5
C2 C4 H4E 109.5
H4D C4 H4E 109.5
C2 C4 H4F 109.5
H4D C4 H4F 109.5
H4E C4 H4F 109.5
C6 C5 S1 112.6(3)
C6 C5 H5C 109.1
S1 C5 H5C 109.1
C6 C5 H5D 109.1
S1 C5 H5D 109.1
H5C C5 H5D 107.8
C5 C6 P1 109.7(3)
C5 C6 H6C 109.7
P1 C6 H6C 109.7
C5 C6 H6D 109.7
P1 C6 H6D 109.7
H6C C6 H6D 108.2
C12 C7 C8 118.7(4)
C12 C7 P1 122.6(3)
C8 C7 P1 118.4(3)
C9 C8 C7 120.5(4)
C9 C8 H8 119.7
C7 C8 H8 119.7
C8 C9 C10 120.2(4)
C8 C9 H9 119.9
C10 C9 H9 119.9
C11 C10 C9 120.0(4)
C11 C10 H10 120.0
C9 C10 H10 120.0
C10 C11 C12 120.5(5)
C10 C11 H11 119.8
C12 C11 H11 119.8
C7 C12 C11 120.0(4)
C7 C12 H12 120.0
C11 C12 H12 120.0
C14 C13 C18 119.9(4)
C14 C13 P1 121.0(3)
C18 C13 P1 118.9(3)
C15 C14 C13 120.1(4)
C15 C14 H14 120.0
C13 C14 H14 120.0
C16 C15 C14 120.2(4)
C16 C15 H15 119.9
C14 C15 H15 119.9
C17 C16 C15 120.0(4)
C17 C16 H16 120.0
C15 C16 H16 120.0
C16 C17 C18 120.5(4)
C16 C17 H17 119.7
C18 C17 H17 119.7
C17 C18 C13 119.3(4)
C17 C18 H18 120.4
C13 C18 H18 120.4
C1 B3 C2 57.8(3)
C1 B3 B8 105.6(3)
C2 B3 B8 105.2(4)
C1 B3 B4 58.7(3)
C2 B3 B4 105.3(3)
B8 B3 B4 60.7(3)
C1 B3 B7 105.0(3)
C2 B3 B7 58.1(3)
B8 B3 B7 60.4(3)
B4 B3 B7 108.6(4)
C1 B3 H3B 124.1
C2 B3 H3B 124.4
B8 B3 H3B 122.3
B4 B3 H3B 121.7
B7 B3 H3B 122.1
C1 B4 B3 59.2(3)
C1 B4 B9 104.2(4)
B3 B4 B9 107.3(4)
C1 B4 B5 58.7(3)
B3 B4 B5 108.3(4)
B9 B4 B5 59.7(3)
C1 B4 B8 105.2(4)
B3 B4 B8 59.6(3)
B9 B4 B8 60.2(3)
B5 B4 B8 108.6(3)
C1 B4 H4B 124.6
B3 B4 H4B 121.6
B9 B4 H4B 122.9
B5 B4 H4B 121.2
B8 B4 H4B 122.0
C1 B5 B9 104.1(3)
C1 B5 B6 59.1(3)
B9 B5 B6 106.7(3)
C1 B5 B4 58.4(3)
B9 B5 B4 59.9(3)
B6 B5 B4 107.7(3)
C1 B5 B10 104.7(3)
B9 B5 B10 59.7(3)
B6 B5 B10 59.3(3)
B4 B5 B10 107.9(3)
C1 B5 H5B 124.7
B9 B5 H5B 123.1
B6 B5 H5B 122.0
B4 B5 H5B 121.5
B10 B5 H5B 122.5
C2 B6 C1 58.3(3)
C2 B6 B10 105.5(4)
C1 B6 B10 105.7(4)
C2 B6 B11 58.6(3)
C1 B6 B11 105.4(4)
B10 B6 B11 60.0(3)
C2 B6 B5 106.1(3)
C1 B6 B5 58.7(3)
B10 B6 B5 61.0(3)
B11 B6 B5 108.9(4)
C2 B6 H6B 123.8
C1 B6 H6B 124.0
B10 B6 H6B 122.4
B11 B6 H6B 122.0
B5 B6 H6B 121.3
C2 B7 B12 104.9(4)
C2 B7 B11 58.3(3)
B12 B7 B11 60.0(3)
C2 B7 B8 105.5(3)
B12 B7 B8 60.3(3)
B11 B7 B8 108.2(4)
C2 B7 B3 59.7(3)
B12 B7 B3 107.4(3)
B11 B7 B3 107.9(3)
B8 B7 B3 59.2(3)
C2 B7 H7B 124.1
B12 B7 H7B 122.5
B11 B7 H7B 121.6
B8 B7 H7B 122.2
B3 B7 H7B 121.7
B3 B8 B9 106.9(3)
B3 B8 B4 59.7(3)
B9 B8 B4 59.6(3)
B3 B8 B7 60.4(3)
B9 B8 B7 106.7(4)
B4 B8 B7 107.8(4)
B3 B8 B12 107.9(4)
B9 B8 B12 59.3(3)
B4 B8 B12 107.5(3)
B7 B8 B12 59.6(3)
B3 B8 H8B 121.8
B9 B8 H8B 122.8
B4 B8 H8B 121.9
B7 B8 H8B 122.0
B12 B8 H8B 122.0
B12 B9 B5 109.5(3)
B12 B9 B4 109.0(3)
B5 B9 B4 60.4(3)
B12 B9 B10 60.6(3)
B5 B9 B10 60.9(3)
B4 B9 B10 109.3(3)
B12 B9 B8 60.5(3)
B5 B9 B8 109.1(3)
B4 B9 B8 60.2(3)
B10 B9 B8 109.3(3)
B12 B9 S1 115.8(3)
B5 B9 S1 122.8(3)
B4 B9 S1 127.5(3)
B10 B9 S1 115.8(3)
B8 B9 S1 122.7(3)
B6 B10 B11 60.2(3)
B6 B10 B9 106.9(3)
B11 B10 B9 107.4(4)
B6 B10 B12 107.9(4)
B11 B10 B12 60.1(3)
B9 B10 B12 59.6(3)
B6 B10 B5 59.7(3)
B11 B10 B5 108.0(4)
B9 B10 B5 59.5(3)
B12 B10 B5 107.6(3)
B6 B10 H10B 122.0
B11 B10 H10B 121.6
B9 B10 H10B 122.5
B12 B10 H10B 121.8
B5 B10 H10B 121.9
C2 B11 B10 105.8(4)
C2 B11 B6 59.1(3)
B10 B11 B6 59.8(3)
C2 B11 B12 105.3(4)
B10 B11 B12 60.4(3)
B6 B11 B12 107.8(4)
C2 B11 B7 58.9(3)
B10 B11 B7 108.4(4)
B6 B11 B7 107.9(4)
B12 B11 B7 59.8(3)
C2 B11 H11B 124.1
B10 B11 H11B 121.8
B6 B11 H11B 121.7
B12 B11 H11B 122.3
B7 B11 H11B 121.5
B9 B12 B7 107.7(3)
B9 B12 B11 107.1(3)
B7 B12 B11 60.2(3)
B9 B12 B10 59.9(3)
B7 B12 B10 107.9(4)
B11 B12 B10 59.4(3)
B9 B12 B8 60.2(3)
B7 B12 B8 60.1(3)
B11 B12 B8 108.2(4)
B10 B12 B8 108.5(3)
B9 B12 H12B 122.1
B7 B12 H12B 121.7
B11 B12 H12B 122.1
B10 B12 H12B 121.7
B8 B12 H12B 121.3
C21A O1A C19A 118.8(8)
O1A C19A C20A 111.7(8)
O1A C19A H19A 109.3
C20A C19A H19A 109.3
O1A C19A H19B 109.3
C20A C19A H19B 109.3
H19A C19A H19B 107.9
C19A C20A H20A 109.5
C19A C20A H20B 109.5
H20A C20A H20B 109.5
C19A C20A H20C 109.5
H20A C20A H20C 109.5
H20B C20A H20C 109.5
O1A C21A C22A 113.5(9)
O1A C21A H21A 108.9
C22A C21A H21A 108.9
O1A C21A H21B 108.9
C22A C21A H21B 108.9
H21A C21A H21B 107.7
C21A C22A H22A 109.5
C21A C22A H22B 109.5
H22A C22A H22B 109.5
C21A C22A H22C 109.5
H22A C22A H22C 109.5
H22B C22A H22C 109.5
C19B O1B C21B 118.8(13)
O1B C19B C20B 112.3(11)
O1B C19B H19C 109.2
C20B C19B H19C 109.2
O1B C19B H19D 109.2
C20B C19B H19D 109.2
H19C C19B H19D 107.9
C19B C20B H20D 109.5
C19B C20B H20E 109.5
H20D C20B H20E 109.5
C19B C20B H20F 109.5
H20D C20B H20F 109.5
H20E C20B H20F 109.5
O1B C21B C22B 111.3(11)
O1B C21B H21C 109.4
C22B C21B H21C 109.4
O1B C21B H21D 109.4
C22B C21B H21D 109.4
H21C C21B H21D 108.0
C21B C22B H22D 109.5
C21B C22B H22E 109.5
H22D C22B H22E 109.5
C21B C22B H22F 109.5
H22D C22B H22F 109.5
H22E C22B H22F 109.5

loop_
_geom_bond_atom_site_label_1
_geom_bond_atom_site_label_2
_geom_bond_distance
Pt1 P1 2.2118(9)
Pt1 S1 2.2629(9)
Pt1 Cl2 2.3171(9)
Pt1 Cl1 2.3648(9)
S1 C5 1.825(4)
S1 B9 1.898(5)
P1 C13 1.809(4)
P1 C7 1.816(4)
P1 C6 1.839(4)
C1 C3 1.524(6)
C1 C2 1.667(6)
C1 B4 1.701(7)
C1 B5 1.706(6)
C1 B3 1.709(7)
C1 B6 1.714(7)
C2 C4 1.500(6)
C2 B11 1.701(7)
C2 B6 1.710(7)
C2 B7 1.711(7)
C2 B3 1.739(7)
C3 H3D 0.9800
C3 H3E 0.9800
C3 H3F 0.9800
C4 H4D 0.9800
C4 H4E 0.9800
C4 H4F 0.9800
C5 C6 1.530(5)
C5 H5C 0.9900
C5 H5D 0.9900
C6 H6C 0.9900
C6 H6D 0.9900
C7 C12 1.378(6)
C7 C8 1.401(6)
C8 C9 1.374(6)
C8 H8 0.9500
C9 C10 1.379(7)
C9 H9 0.9500
C10 C11 1.361(7)
C10 H10 0.9500
C11 C12 1.399(6)
C11 H11 0.9500
C12 H12 0.9500
C13 C14 1.389(5)
C13 C18 1.398(5)
C14 C15 1.389(6)
C14 H14 0.9500
C15 C16 1.385(6)
C15 H15 0.9500
C16 C17 1.383(6)
C16 H16 0.9500
C17 C18 1.395(6)
C17 H17 0.9500
C18 H18 0.9500
B3 B8 1.759(8)
B3 B4 1.760(7)
B3 B7 1.781(8)
B3 H3B 1.1200
B4 B9 1.766(7)
B4 B5 1.775(7)
B4 B8 1.777(7)
B4 H4B 1.1200
B5 B9 1.764(6)
B5 B6 1.766(7)
B5 B10 1.789(7)
B5 H5B 1.1200
B6 B10 1.759(7)
B6 B11 1.765(8)
B6 H6B 1.1200
B7 B12 1.772(8)
B7 B11 1.778(8)
B7 B8 1.780(8)
B7 H7B 1.1200
B8 B9 1.777(6)
B8 B12 1.783(8)
B8 H8B 1.1200
B9 B12 1.762(6)
B9 B10 1.767(7)
B10 B11 1.762(7)
B10 B12 1.779(7)
B10 H10B 1.1200
B11 B12 1.774(8)
B11 H11B 1.1200
B12 H12B 1.1200
O1A C21A 1.378(9)
O1A C19A 1.411(8)
C19A C20A 1.504(9)
C19A H19A 0.9900
C19A H19B 0.9900
C20A H20A 0.9800
C20A H20B 0.9800
C20A H20C 0.9800
C21A C22A 1.484(9)
C21A H21A 0.9900
C21A H21B 0.9900
C22A H22A 0.9800
C22A H22B 0.9800
C22A H22C 0.9800
O1B C19B 1.395(10)
O1B C21B 1.396(10)
C19B C20B 1.497(10)
C19B H19C 0.9900
C19B H19D 0.9900
C20B H20D 0.9800
C20B H20E 0.9800
C20B H20F 0.9800
C21B C22B 1.509(10)
C21B H21C 0.9900
C21B H21D 0.9900
C22B H22D 0.9800
C22B H22E 0.9800
C22B H22F 0.9800

loop_
_geom_torsion_atom_site_label_1
_geom_torsion_atom_site_label_2
_geom_torsion_atom_site_label_3
_geom_torsion_atom_site_label_4
_geom_torsion
P1 Pt1 S1 C5 12.28(15)
Cl2 Pt1 S1 C5 -122.6(10)
Cl1 Pt1 S1 C5 -163.49(15)
P1 Pt1 S1 B9 -98.89(15)
Cl2 Pt1 S1 B9 126.3(10)
Cl1 Pt1 S1 B9 85.33(15)
S1 Pt1 P1 C13 126.45(15)
Cl2 Pt1 P1 C13 -55.02(15)
Cl1 Pt1 P1 C13 174.1(4)
S1 Pt1 P1 C7 -109.28(14)
Cl2 Pt1 P1 C7 69.25(14)
Cl1 Pt1 P1 C7 -61.6(4)
S1 Pt1 P1 C6 8.54(15)
Cl2 Pt1 P1 C6 -172.93(15)
Cl1 Pt1 P1 C6 56.2(4)
C3 C1 C2 C4 0.0(7)
B4 C1 C2 C4 -146.4(4)
B5 C1 C2 C4 145.6(4)
B3 C1 C2 C4 -107.4(4)
B6 C1 C2 C4 107.5(4)
C3 C1 C2 B11 -146.6(5)
B4 C1 C2 B11 66.9(5)
B5 C1 C2 B11 -1.0(5)
B3 C1 C2 B11 106.0(4)
B6 C1 C2 B11 -39.2(4)
C3 C1 C2 B6 -107.5(5)
B4 C1 C2 B6 106.1(4)
B5 C1 C2 B6 38.2(3)
B3 C1 C2 B6 145.2(4)
C3 C1 C2 B7 145.9(5)
B4 C1 C2 B7 -0.6(5)
B5 C1 C2 B7 -68.5(5)
B3 C1 C2 B7 38.5(4)
B6 C1 C2 B7 -106.7(4)
C3 C1 C2 B3 107.4(5)
B4 C1 C2 B3 -39.1(4)
B5 C1 C2 B3 -107.0(4)
B6 C1 C2 B3 -145.2(4)
B9 S1 C5 C6 77.4(3)
Pt1 S1 C5 C6 -36.3(3)
S1 C5 C6 P1 45.0(4)
C13 P1 C6 C5 -159.6(3)
C7 P1 C6 C5 87.9(3)
Pt1 P1 C6 C5 -32.4(3)
C13 P1 C7 C12 -129.1(4)
C6 P1 C7 C12 -18.2(4)
Pt1 P1 C7 C12 99.7(4)
C13 P1 C7 C8 57.6(4)
C6 P1 C7 C8 168.5(3)
Pt1 P1 C7 C8 -73.6(3)
C12 C7 C8 C9 0.4(7)
P1 C7 C8 C9 174.0(4)
C7 C8 C9 C10 -0.5(7)
C8 C9 C10 C11 0.3(8)
C9 C10 C11 C12 -0.1(8)
C8 C7 C12 C11 -0.1(7)
P1 C7 C12 C11 -173.4(4)
C10 C11 C12 C7 0.0(8)
C7 P1 C13 C14 -137.6(3)
C6 P1 C13 C14 109.0(3)
Pt1 P1 C13 C14 -10.8(4)
C7 P1 C13 C18 46.4(4)
C6 P1 C13 C18 -67.0(3)
Pt1 P1 C13 C18 173.2(3)
C18 C13 C14 C15 0.5(6)
P1 C13 C14 C15 -175.5(3)
C13 C14 C15 C16 0.0(6)
C14 C15 C16 C17 0.0(6)
C15 C16 C17 C18 -0.6(6)
C16 C17 C18 C13 1.1(6)
C14 C13 C18 C17 -1.0(6)
P1 C13 C18 C17 175.0(3)
C3 C1 B3 C2 -110.2(5)
B4 C1 B3 C2 138.4(4)
B5 C1 B3 C2 101.8(4)
B6 C1 B3 C2 33.0(3)
C3 C1 B3 B8 151.4(4)
C2 C1 B3 B8 -98.4(4)
B4 C1 B3 B8 40.1(3)
B5 C1 B3 B8 3.4(5)
B6 C1 B3 B8 -65.4(5)
C3 C1 B3 B4 111.4(5)
C2 C1 B3 B4 -138.4(4)
B5 C1 B3 B4 -36.6(4)
B6 C1 B3 B4 -105.4(4)
C3 C1 B3 B7 -145.7(4)
C2 C1 B3 B7 -35.5(3)
B4 C1 B3 B7 102.9(4)
B5 C1 B3 B7 66.3(5)
B6 C1 B3 B7 -2.5(5)
C4 C2 B3 C1 109.6(4)
B11 C2 B3 C1 -101.1(4)
B6 C2 B3 C1 -32.7(4)
B7 C2 B3 C1 -138.6(4)
C4 C2 B3 B8 -151.2(4)
C1 C2 B3 B8 99.1(4)
B11 C2 B3 B8 -2.0(5)
B6 C2 B3 B8 66.4(4)
B7 C2 B3 B8 -39.5(3)
C4 C2 B3 B4 145.6(4)
C1 C2 B3 B4 36.0(3)
B11 C2 B3 B4 -65.1(4)
B6 C2 B3 B4 3.3(5)
B7 C2 B3 B4 -102.6(4)
C4 C2 B3 B7 -111.7(4)
C1 C2 B3 B7 138.6(4)
B11 C2 B3 B7 37.5(4)
B6 C2 B3 B7 105.9(4)
C3 C1 B4 B3 -107.1(5)
C2 C1 B4 B3 39.0(3)
B5 C1 B4 B3 142.2(4)
B6 C1 B4 B3 105.4(4)
C3 C1 B4 B9 151.0(4)
C2 C1 B4 B9 -62.9(4)
B5 C1 B4 B9 40.3(3)
B3 C1 B4 B9 -101.9(4)
B6 C1 B4 B9 3.4(5)
C3 C1 B4 B5 110.7(4)
C2 C1 B4 B5 -103.3(4)
B3 C1 B4 B5 -142.2(4)
B6 C1 B4 B5 -36.9(3)
C3 C1 B4 B8 -146.5(4)
C2 C1 B4 B8 -0.5(5)
B5 C1 B4 B8 102.8(4)
B3 C1 B4 B8 -39.5(3)
B6 C1 B4 B8 65.9(4)
C2 B3 B4 C1 -35.6(3)
B8 B3 B4 C1 -134.7(4)
B7 B3 B4 C1 -96.6(4)
C1 B3 B4 B9 96.5(4)
C2 B3 B4 B9 60.9(4)
B8 B3 B4 B9 -38.2(3)
B7 B3 B4 B9 0.0(5)
C1 B3 B4 B5 33.5(3)
C2 B3 B4 B5 -2.1(5)
B8 B3 B4 B5 -101.2(4)
B7 B3 B4 B5 -63.1(4)
C1 B3 B4 B8 134.7(4)
C2 B3 B4 B8 99.1(4)
B7 B3 B4 B8 38.1(4)
C3 C1 B5 B9 -151.1(5)
C2 C1 B5 B9 63.7(4)
B4 C1 B5 B9 -40.4(3)
B3 C1 B5 B9 -4.0(5)
B6 C1 B5 B9 101.3(4)
C3 C1 B5 B6 107.7(5)
C2 C1 B5 B6 -37.6(3)
B4 C1 B5 B6 -141.6(4)
B3 C1 B5 B6 -105.2(4)
C3 C1 B5 B4 -110.7(5)
C2 C1 B5 B4 104.1(4)
B3 C1 B5 B4 36.4(4)
B6 C1 B5 B4 141.6(4)
C3 C1 B5 B10 147.1(5)
C2 C1 B5 B10 1.9(4)
B4 C1 B5 B10 -102.2(3)
B3 C1 B5 B10 -65.8(4)
B6 C1 B5 B10 39.4(3)
B3 B4 B5 C1 -33.6(3)
B9 B4 B5 C1 -133.4(3)
B8 B4 B5 C1 -96.9(4)
C1 B4 B5 B9 133.4(3)
B3 B4 B5 B9 99.8(4)
B8 B4 B5 B9 36.6(3)
C1 B4 B5 B6 34.0(3)
B3 B4 B5 B6 0.4(5)
B9 B4 B5 B6 -99.4(4)
B8 B4 B5 B6 -62.8(4)
C1 B4 B5 B10 96.6(3)
B3 B4 B5 B10 63.0(4)
B9 B4 B5 B10 -36.8(3)
B8 B4 B5 B10 -0.2(4)
C4 C2 B6 C1 -110.0(4)
B11 C2 B6 C1 138.1(4)
B7 C2 B6 C1 100.6(4)
B3 C2 B6 C1 32.4(4)
C4 C2 B6 B10 150.9(4)
C1 C2 B6 B10 -99.1(4)
B11 C2 B6 B10 39.0(3)
B7 C2 B6 B10 1.5(5)
B3 C2 B6 B10 -66.7(5)
C4 C2 B6 B11 111.9(4)
C1 C2 B6 B11 -138.1(4)
B7 C2 B6 B11 -37.4(4)
B3 C2 B6 B11 -105.7(4)
C4 C2 B6 B5 -145.5(4)
C1 C2 B6 B5 -35.5(3)
B11 C2 B6 B5 102.6(4)
B7 C2 B6 B5 65.2(5)
B3 C2 B6 B5 -3.1(5)
C3 C1 B6 C2 109.5(4)
B4 C1 B6 C2 -102.1(4)
B5 C1 B6 C2 -139.3(3)
B3 C1 B6 C2 -33.4(4)
C3 C1 B6 B10 -151.7(4)
C2 C1 B6 B10 98.8(4)
B4 C1 B6 B10 -3.3(5)
B5 C1 B6 B10 -40.5(3)
B3 C1 B6 B10 65.3(4)
C3 C1 B6 B11 145.8(4)
C2 C1 B6 B11 36.3(3)
B4 C1 B6 B11 -65.9(4)
B5 C1 B6 B11 -103.0(4)
B3 C1 B6 B11 2.8(5)
C3 C1 B6 B5 -111.2(4)
C2 C1 B6 B5 139.3(3)
B4 C1 B6 B5 37.1(3)
B3 C1 B6 B5 105.8(4)
C1 B5 B6 C2 35.3(3)
B9 B5 B6 C2 -61.4(4)
B4 B5 B6 C2 1.6(5)
B10 B5 B6 C2 -99.1(4)
B9 B5 B6 C1 -96.7(4)
B4 B5 B6 C1 -33.7(3)
B10 B5 B6 C1 -134.4(4)
C1 B5 B6 B10 134.4(4)
B9 B5 B6 B10 37.7(3)
B4 B5 B6 B10 100.7(4)
C1 B5 B6 B11 97.0(4)
B9 B5 B6 B11 0.2(5)
B4 B5 B6 B11 63.2(4)
B10 B5 B6 B11 -37.4(3)
C4 C2 B7 B12 -150.5(4)
C1 C2 B7 B12 64.1(4)
B11 C2 B7 B12 -39.4(3)
B6 C2 B7 B12 -2.1(5)
B3 C2 B7 B12 101.7(4)
C4 C2 B7 B11 -111.2(5)
C1 C2 B7 B11 103.4(4)
B6 C2 B7 B11 37.2(4)
B3 C2 B7 B11 141.1(4)
C4 C2 B7 B8 146.8(4)
C1 C2 B7 B8 1.4(5)
B11 C2 B7 B8 -102.1(4)
B6 C2 B7 B8 -64.8(5)
B3 C2 B7 B8 39.0(3)
C4 C2 B7 B3 107.8(5)
C1 C2 B7 B3 -37.6(3)
B11 C2 B7 B3 -141.1(4)
B6 C2 B7 B3 -103.8(4)
C1 B3 B7 C2 35.4(3)
B8 B3 B7 C2 135.1(4)
B4 B3 B7 C2 96.9(4)
C1 B3 B7 B12 -62.1(4)
C2 B3 B7 B12 -97.5(4)
B8 B3 B7 B12 37.6(3)
B4 B3 B7 B12 -0.6(5)
C1 B3 B7 B11 1.2(5)
C2 B3 B7 B11 -34.2(3)
B8 B3 B7 B11 100.9(4)
B4 B3 B7 B11 62.7(5)
C1 B3 B7 B8 -99.7(4)
C2 B3 B7 B8 -135.1(4)
B4 B3 B7 B8 -38.2(3)
C1 B3 B8 B9 -1.3(5)
C2 B3 B8 B9 -61.5(4)
B4 B3 B8 B9 37.8(3)
B7 B3 B8 B9 -99.9(4)
C1 B3 B8 B4 -39.1(3)
C2 B3 B8 B4 -99.3(4)
B7 B3 B8 B4 -137.7(4)
C1 B3 B8 B7 98.6(4)
C2 B3 B8 B7 38.4(3)
B4 B3 B8 B7 137.7(4)
C1 B3 B8 B12 61.1(4)
C2 B3 B8 B12 1.0(4)
B4 B3 B8 B12 100.2(4)
B7 B3 B8 B12 -37.5(3)
C1 B4 B8 B3 39.2(3)
B9 B4 B8 B3 137.2(4)
B5 B4 B8 B3 100.8(4)
C1 B4 B8 B9 -98.0(4)
B3 B4 B8 B9 -137.2(4)
B5 B4 B8 B9 -36.4(3)
C1 B4 B8 B7 1.3(5)
B3 B4 B8 B7 -37.9(4)
B9 B4 B8 B7 99.3(4)
B5 B4 B8 B7 62.9(4)
C1 B4 B8 B12 -61.6(4)
B3 B4 B8 B12 -100.8(4)
B9 B4 B8 B12 36.3(3)
B5 B4 B8 B12 0.0(5)
C2 B7 B8 B3 -39.2(3)
B12 B7 B8 B3 -137.9(4)
B11 B7 B8 B3 -100.4(4)
C2 B7 B8 B9 61.1(4)
B12 B7 B8 B9 -37.5(3)
B11 B7 B8 B9 -0.1(5)
B3 B7 B8 B9 100.3(4)
C2 B7 B8 B4 -1.6(5)
B12 B7 B8 B4 -100.2(4)
B11 B7 B8 B4 -62.8(4)
B3 B7 B8 B4 37.6(3)
C2 B7 B8 B12 98.6(4)
B11 B7 B8 B12 37.5(3)
B3 B7 B8 B12 137.9(4)
C1 B5 B9 B12 -61.6(4)
B6 B5 B9 B12 -0.1(5)
B4 B5 B9 B12 -101.3(4)
B10 B5 B9 B12 37.4(3)
C1 B5 B9 B4 39.6(3)
B6 B5 B9 B4 101.2(4)
B10 B5 B9 B4 138.7(3)
C1 B5 B9 B10 -99.0(4)
B6 B5 B9 B10 -37.5(3)
B4 B5 B9 B10 -138.7(3)
C1 B5 B9 B8 2.9(4)
B6 B5 B9 B8 64.5(4)
B4 B5 B9 B8 -36.7(3)
B10 B5 B9 B8 102.0(4)
C1 B5 B9 S1 157.4(3)
B6 B5 B9 S1 -141.1(3)
B4 B5 B9 S1 117.8(4)
B10 B5 B9 S1 -103.5(4)
C1 B4 B9 B12 62.3(4)
B3 B4 B9 B12 0.7(5)
B5 B4 B9 B12 102.2(4)
B8 B4 B9 B12 -37.2(3)
C1 B4 B9 B5 -39.8(3)
B3 B4 B9 B5 -101.5(4)
B8 B4 B9 B5 -139.4(4)
C1 B4 B9 B10 -2.2(4)
B3 B4 B9 B10 -63.8(4)
B5 B4 B9 B10 37.7(3)
B8 B4 B9 B10 -101.7(4)
C1 B4 B9 B8 99.6(4)
B3 B4 B9 B8 37.9(3)
B5 B4 B9 B8 139.4(4)
C1 B4 B9 S1 -150.2(3)
B3 B4 B9 S1 148.1(3)
B5 B4 B9 S1 -110.4(4)
B8 B4 B9 S1 110.2(4)
B3 B8 B9 B12 101.1(4)
B4 B8 B9 B12 138.9(4)
B7 B8 B9 B12 37.7(3)
B3 B8 B9 B5 -1.0(5)
B4 B8 B9 B5 36.8(3)
B7 B8 B9 B5 -64.4(4)
B12 B8 B9 B5 -102.1(4)
B3 B8 B9 B4 -37.8(3)
B7 B8 B9 B4 -101.2(4)
B12 B8 B9 B4 -138.9(4)
B3 B8 B9 B10 63.8(4)
B4 B8 B9 B10 101.7(4)
B7 B8 B9 B10 0.4(5)
B12 B8 B9 B10 -37.2(3)
B3 B8 B9 S1 -155.5(3)
B4 B8 B9 S1 -117.7(4)
B7 B8 B9 S1 141.1(3)
B12 B8 B9 S1 103.4(4)
C5 S1 B9 B12 89.9(3)
Pt1 S1 B9 B12 -158.8(3)
C5 S1 B9 B5 -131.4(3)
Pt1 S1 B9 B5 -20.1(4)
C5 S1 B9 B4 -55.7(4)
Pt1 S1 B9 B4 55.6(4)
C5 S1 B9 B10 158.0(3)
Pt1 S1 B9 B10 -90.7(3)
C5 S1 B9 B8 19.7(4)
Pt1 S1 B9 B8 131.0(3)
C2 B6 B10 B11 -38.3(3)
C1 B6 B10 B11 -99.0(4)
B5 B6 B10 B11 -138.4(4)
C2 B6 B10 B9 62.5(4)
C1 B6 B10 B9 1.7(4)
B11 B6 B10 B9 100.8(4)
B5 B6 B10 B9 -37.6(3)
C2 B6 B10 B12 -0.2(5)
C1 B6 B10 B12 -61.0(4)
B11 B6 B10 B12 38.0(4)
B5 B6 B10 B12 -100.3(4)
C2 B6 B10 B5 100.1(4)
C1 B6 B10 B5 39.4(3)
B11 B6 B10 B5 138.4(4)
B12 B9 B10 B6 -101.1(4)
B5 B9 B10 B6 37.7(3)
B4 B9 B10 B6 0.3(4)
B8 B9 B10 B6 -63.9(4)
S1 B9 B10 B6 152.5(3)
B12 B9 B10 B11 -37.9(3)
B5 B9 B10 B11 101.0(4)
B4 B9 B10 B11 63.5(4)
B8 B9 B10 B11 -0.6(5)
S1 B9 B10 B11 -144.3(3)
B5 B9 B10 B12 138.9(4)
B4 B9 B10 B12 101.4(4)
B8 B9 B10 B12 37.2(3)
S1 B9 B10 B12 -106.4(3)
B12 B9 B10 B5 -138.9(4)
B4 B9 B10 B5 -37.5(3)
B8 B9 B10 B5 -101.6(4)
S1 B9 B10 B5 114.7(3)
C1 B5 B10 B6 -39.4(3)
B9 B5 B10 B6 -137.3(4)
B4 B5 B10 B6 -100.4(4)
C1 B5 B10 B11 -2.1(5)
B9 B5 B10 B11 -100.0(4)
B6 B5 B10 B11 37.3(3)
B4 B5 B10 B11 -63.1(4)
C1 B5 B10 B9 97.9(4)
B6 B5 B10 B9 137.3(4)
B4 B5 B10 B9 36.9(3)
C1 B5 B10 B12 61.4(4)
B9 B5 B10 B12 -36.5(3)
B6 B5 B10 B12 100.8(4)
B4 B5 B10 B12 0.4(4)
C4 C2 B11 B10 -146.5(4)
C1 C2 B11 B10 -0.4(5)
B6 C2 B11 B10 -38.9(3)
B7 C2 B11 B10 102.3(4)
B3 C2 B11 B10 65.0(5)
C4 C2 B11 B6 -107.6(4)
C1 C2 B11 B6 38.6(4)
B7 C2 B11 B6 141.3(4)
B3 C2 B11 B6 104.0(4)
C4 C2 B11 B12 150.5(4)
C1 C2 B11 B12 -63.3(4)
B6 C2 B11 B12 -101.9(4)
B7 C2 B11 B12 39.4(3)
B3 C2 B11 B12 2.1(5)
C4 C2 B11 B7 111.1(5)
C1 C2 B11 B7 -102.7(4)
B6 C2 B11 B7 -141.3(4)
B3 C2 B11 B7 -37.3(4)
B6 B10 B11 C2 38.6(3)
B9 B10 B11 C2 -61.2(4)
B12 B10 B11 C2 -98.8(4)
B5 B10 B11 C2 1.5(5)
B9 B10 B11 B6 -99.8(4)
B12 B10 B11 B6 -137.4(4)
B5 B10 B11 B6 -37.1(3)
B6 B10 B11 B12 137.4(4)
B9 B10 B11 B12 37.6(3)
B5 B10 B11 B12 100.4(4)
B6 B10 B11 B7 100.4(4)
B9 B10 B11 B7 0.6(5)
B12 B10 B11 B7 -37.0(4)
B5 B10 B11 B7 63.3(4)
C1 B6 B11 C2 -36.1(3)
B10 B6 B11 C2 -135.6(4)
B5 B6 B11 C2 -97.7(4)
C2 B6 B11 B10 135.6(4)
C1 B6 B11 B10 99.5(4)
B5 B6 B11 B10 37.9(3)
C2 B6 B11 B12 97.5(4)
C1 B6 B11 B12 61.3(4)
B10 B6 B11 B12 -38.1(3)
B5 B6 B11 B12 -0.3(5)
C2 B6 B11 B7 34.3(3)
C1 B6 B11 B7 -1.9(5)
B10 B6 B11 B7 -101.4(4)
B5 B6 B11 B7 -63.5(5)
B12 B7 B11 C2 134.9(4)
B8 B7 B11 C2 97.4(4)
B3 B7 B11 C2 34.8(3)
C2 B7 B11 B10 -97.7(4)
B12 B7 B11 B10 37.3(3)
B8 B7 B11 B10 -0.3(5)
B3 B7 B11 B10 -62.9(5)
C2 B7 B11 B6 -34.3(3)
B12 B7 B11 B6 100.6(4)
B8 B7 B11 B6 63.0(5)
B3 B7 B11 B6 0.4(5)
C2 B7 B11 B12 -134.9(4)
B8 B7 B11 B12 -37.6(3)
B3 B7 B11 B12 -100.2(4)
B5 B9 B12 B7 63.3(4)
B4 B9 B12 B7 -1.1(5)
B10 B9 B12 B7 100.9(4)
B8 B9 B12 B7 -38.1(3)
S1 B9 B12 B7 -152.7(3)
B5 B9 B12 B11 -0.1(5)
B4 B9 B12 B11 -64.4(4)
B10 B9 B12 B11 37.5(3)
B8 B9 B12 B11 -101.5(4)
S1 B9 B12 B11 143.9(3)
B5 B9 B12 B10 -37.6(3)
B4 B9 B12 B10 -101.9(4)
B8 B9 B12 B10 -139.0(4)
S1 B9 B12 B10 106.4(3)
B5 B9 B12 B8 101.4(4)
B4 B9 B12 B8 37.1(3)
B10 B9 B12 B8 139.0(4)
S1 B9 B12 B8 -114.6(3)
C2 B7 B12 B9 -61.4(4)
B11 B7 B12 B9 -100.0(4)
B8 B7 B12 B9 38.2(3)
B3 B7 B12 B9 1.0(5)
C2 B7 B12 B11 38.6(3)
B8 B7 B12 B11 138.1(4)
B3 B7 B12 B11 101.0(4)
C2 B7 B12 B10 1.8(5)
B11 B7 B12 B10 -36.7(3)
B8 B7 B12 B10 101.4(4)
B3 B7 B12 B10 64.2(5)
C2 B7 B12 B8 -99.6(4)
B11 B7 B12 B8 -138.1(4)
B3 B7 B12 B8 -37.2(3)
C2 B11 B12 B9 62.1(4)
B10 B11 B12 B9 -37.7(3)
B6 B11 B12 B9 0.2(5)
B7 B11 B12 B9 101.0(4)
C2 B11 B12 B7 -38.9(3)
B10 B11 B12 B7 -138.7(4)
B6 B11 B12 B7 -100.8(4)
C2 B11 B12 B10 99.8(4)
B6 B11 B12 B10 37.9(4)
B7 B11 B12 B10 138.7(4)
C2 B11 B12 B8 -1.4(5)
B10 B11 B12 B8 -101.1(4)
B6 B11 B12 B8 -63.2(5)
B7 B11 B12 B8 37.5(3)
B6 B10 B12 B9 99.5(4)
B11 B10 B12 B9 137.5(4)
B5 B10 B12 B9 36.5(3)
B6 B10 B12 B7 -1.0(5)
B11 B10 B12 B7 37.0(4)
B9 B10 B12 B7 -100.5(4)
B5 B10 B12 B7 -64.0(4)
B6 B10 B12 B11 -38.1(3)
B9 B10 B12 B11 -137.5(4)
B5 B10 B12 B11 -101.1(4)
B6 B10 B12 B8 62.6(4)
B11 B10 B12 B8 100.7(4)
B9 B10 B12 B8 -36.9(3)
B5 B10 B12 B8 -0.4(5)
B3 B8 B12 B9 -99.5(4)
B4 B8 B12 B9 -36.5(3)
B7 B8 B12 B9 -137.3(4)
B3 B8 B12 B7 37.8(3)
B9 B8 B12 B7 137.3(4)
B4 B8 B12 B7 100.8(4)
B3 B8 B12 B11 0.3(5)
B9 B8 B12 B11 99.7(4)
B4 B8 B12 B11 63.2(4)
B7 B8 B12 B11 -37.6(3)
B3 B8 B12 B10 -62.7(4)
B9 B8 B12 B10 36.7(3)
B4 B8 B12 B10 0.3(5)
B7 B8 B12 B10 -100.5(4)
C21A O1A C19A C20A 174.7(13)
C19A O1A C21A C22A -179.3(12)
C21B O1B C19B C20B 75(8)
C19B O1B C21B C22B 167(6)
